data_4083276
loop_
_publ_author_name
'Macha, Bret B.'
'Boudreau, Jos\'ee'
'Maron, Laurent'
'Maris, Thierry'
'Fontaine, Fr\'ed\'eric-Georges'

_publ_section_title
;
 Coordination of a Di-tert-butylphosphidoboratabenzene Ligand to
 Electronically Unsaturated Group 10 Transition Metals
;
_journal_issue 17
_journal_name_full Organometallics
_journal_page_first 6428
_journal_paper_doi 10.1021/om300668u
_journal_volume 31
_journal_year 2012
_chemical_formula_sum 'C37 H60 B2 P2 Pt'
_chemical_formula_weight 783.50
_chemical_name_systematic
; 
 ? 
;
_space_group_IT_number 2
_symmetry_cell_setting triclinic
_symmetry_space_group_name_Hall '-P 1'
_symmetry_space_group_name_H-M 'P -1'
_atom_sites_solution_hydrogens geom
_atom_sites_solution_primary direct
_atom_sites_solution_secondary difmap
_audit_creation_method SHELXL-97
_cell_angle_alpha 106.09(3)
_cell_angle_beta 94.29(3)
_cell_angle_gamma 103.88(3)
_cell_formula_units_Z 2
_cell_length_a 8.6500(17)
_cell_length_b 11.990(2)
_cell_length_c 18.210(4)
_cell_measurement_temperature 293(2)
_cell_volume 1741.3(7)
_computing_cell_refinement 'APEX 2 (Bruker, 2005b)'
_computing_data_collection 'APEX 2 (Bruker, 2005b)'
_computing_data_reduction 'SAINT (Bruker, 2003)'
_computing_molecular_graphics 'SHELXTL (Bruker, 2001)'
_computing_publication_material 'SHELXTL (Bruker, 2001)'
_computing_structure_refinement 'SHELXL-97 (Sheldrick, 2008)'
_computing_structure_solution 'SHELXS-97 (Sheldrick, 2008)'
_diffrn_ambient_temperature 293(2)
_diffrn_measured_fraction_theta_full 0.990
_diffrn_measured_fraction_theta_max 0.990
_diffrn_measurement_device_type 'Bruker Smart APEX II CCD'
_diffrn_measurement_method \w
_diffrn_radiation_monochromator graphite
_diffrn_radiation_source 'fine-focus sealed tube'
_diffrn_radiation_type CuK\a
_diffrn_radiation_wavelength 1.54178
_diffrn_reflns_av_R_equivalents 0.0868
_diffrn_reflns_av_sigmaI/netI 0.0411
_diffrn_reflns_limit_h_max 10
_diffrn_reflns_limit_h_min -10
_diffrn_reflns_limit_k_max 14
_diffrn_reflns_limit_k_min -14
_diffrn_reflns_limit_l_max 20
_diffrn_reflns_limit_l_min -21
_diffrn_reflns_number 71065
_diffrn_reflns_theta_full 67.50
_diffrn_reflns_theta_max 67.50
_diffrn_reflns_theta_min 2.55
_exptl_absorpt_coefficient_mu 8.569
_exptl_absorpt_correction_T_max 0.7532
_exptl_absorpt_correction_T_min 0.4674
_exptl_absorpt_correction_type integration
_exptl_absorpt_process_details 'XPREP (Bruker, 2005a)'
_exptl_crystal_colour colourless
_exptl_crystal_density_diffrn 1.494
_exptl_crystal_density_method 'not measured'
_exptl_crystal_description plate
_exptl_crystal_F_000 800
_exptl_crystal_size_max 0.15
_exptl_crystal_size_mid 0.12
_exptl_crystal_size_min 0.08
_refine_diff_density_max 4.814
_refine_diff_density_min -0.973
_refine_diff_density_rms 0.246
_refine_ls_extinction_method none
_refine_ls_goodness_of_fit_ref 1.183
_refine_ls_hydrogen_treatment mixed
_refine_ls_matrix_type full
_refine_ls_number_parameters 391
_refine_ls_number_reflns 6222
_refine_ls_number_restraints 0
_refine_ls_restrained_S_all 1.183
_refine_ls_R_factor_all 0.0965
_refine_ls_R_factor_gt 0.0818
_refine_ls_shift/su_max 0.000
_refine_ls_shift/su_mean 0.000
_refine_ls_structure_factor_coef Fsqd
_refine_ls_weighting_details 'calc w=1/[\s^2^(Fo^2^)+(0.1146P)^2^+11.5716P] where P=(Fo^2^+2Fc^2^)/3'
_refine_ls_weighting_scheme calc
_refine_ls_wR_factor_gt 0.2117
_refine_ls_wR_factor_ref 0.2258
_reflns_number_gt 5150
_reflns_number_total 6222
_reflns_threshold_expression >2sigma(I)
_cod_data_source_file om300668u_si_006.cif
_cod_data_source_block frede9
_cod_depositor_comments
;
The following automatic conversions were performed:

'_symmetry_cell_setting' value 'Triclinic' changed to 'triclinic'
according to
/usr/data/users/saulius/automatic-downloads/retrospective/ACS/lib/dictionaries/cif_core.dic
dictionary named 'cif_core.dic' version 2.4.2 from 2011-04-26.

Automatic conversion script
Id: cif_fix_values 2281 2013-09-26 08:29:07Z andrius 
;
_cod_original_cell_volume 1741.3(6)
_cod_original_sg_symbol_H-M P-1
_cod_database_code 4083276

loop_
_symmetry_equiv_pos_as_xyz
'x, y, z'
'-x, -y, -z'

loop_
_atom_site_label
_atom_site_type_symbol
_atom_site_fract_x
_atom_site_fract_y
_atom_site_fract_z
_atom_site_U_iso_or_equiv
_atom_site_adp_type
_atom_site_occupancy
_atom_site_symmetry_multiplicity
_atom_site_calc_flag
_atom_site_refinement_flags
Pt1 Pt 0.71641(6) 0.06930(4) 0.18496(3) 0.0562(2) Uani 1 1 d .
P1 P 0.7489(4) 0.2568(3) 0.26934(18) 0.0520(7) Uani 1 1 d .
P2 P 0.3710(3) -0.1943(3) 0.29298(18) 0.0518(7) Uani 1 1 d .
C1 C 0.8469(16) 0.3138(13) 0.1233(7) 0.066(3) Uani 1 1 d .
H1 H 0.7854 0.3686 0.1278 0.080 Uiso 1 1 calc R
C3 C 1.005(2) 0.2018(17) 0.0488(10) 0.092(5) Uani 1 1 d .
H3 H 1.0456 0.1803 0.0025 0.110 Uiso 1 1 calc R
C4 C 0.9792(16) 0.1802(12) 0.1778(9) 0.068(3) Uani 1 1 d .
C5 C 0.917(3) 0.1842(16) 0.3711(11) 0.105(6) Uani 1 1 d .
H5A H 0.9610 0.1959 0.4236 0.157 Uiso 1 1 calc R
H5B H 0.9964 0.1694 0.3382 0.157 Uiso 1 1 calc R
H5C H 0.8234 0.1164 0.3550 0.157 Uiso 1 1 calc R
C6 C 0.8719(17) 0.2953(12) 0.3659(7) 0.062(3) Uani 1 1 d .
C7 C 1.018(2) 0.3950(17) 0.3709(10) 0.099(6) Uani 1 1 d .
H7A H 1.0835 0.4169 0.4202 0.148 Uiso 1 1 calc R
H7B H 0.9853 0.4637 0.3651 0.148 Uiso 1 1 calc R
H7C H 1.0783 0.3687 0.3305 0.148 Uiso 1 1 calc R
C8 C 0.784(2) 0.3304(19) 0.4325(10) 0.099(5) Uani 1 1 d .
H8A H 0.6780 0.2759 0.4221 0.148 Uiso 1 1 calc R
H8B H 0.7758 0.4111 0.4398 0.148 Uiso 1 1 calc R
H8C H 0.8419 0.3268 0.4785 0.148 Uiso 1 1 calc R
C9 C 0.4730(18) 0.3153(13) 0.3283(9) 0.074(4) Uani 1 1 d .
H9A H 0.3858 0.3499 0.3215 0.111 Uiso 1 1 calc R
H9B H 0.5336 0.3556 0.3791 0.111 Uiso 1 1 calc R
H9C H 0.4307 0.2311 0.3224 0.111 Uiso 1 1 calc R
C10 C 0.4822(16) 0.2686(13) 0.1898(9) 0.072(4) Uani 1 1 d .
H10A H 0.4385 0.1845 0.1836 0.108 Uiso 1 1 calc R
H10B H 0.5490 0.2776 0.1509 0.108 Uiso 1 1 calc R
H10C H 0.3958 0.3048 0.1847 0.108 Uiso 1 1 calc R
C11 C 0.6531(17) 0.4624(11) 0.2796(8) 0.066(3) Uani 1 1 d .
H11A H 0.7080 0.4716 0.2368 0.099 Uiso 1 1 calc R
H11B H 0.7281 0.4975 0.3268 0.099 Uiso 1 1 calc R
H11C H 0.5687 0.5021 0.2821 0.099 Uiso 1 1 calc R
C12 C 0.5814(14) 0.3299(11) 0.2686(8) 0.058(3) Uani 1 1 d .
C13 C 0.4963(15) -0.0349(11) 0.1974(7) 0.058(3) Uani 1 1 d .
H13 H 0.4437 0.0183 0.2315 0.070 Uiso 1 1 calc R
C14 C 0.4038(15) -0.0756(12) 0.1158(8) 0.064(3) Uani 1 1 d .
H14A H 0.3043 -0.1358 0.1131 0.076 Uiso 1 1 calc R
H14B H 0.3756 -0.0071 0.1057 0.076 Uiso 1 1 calc R
C15 C 0.4946(17) -0.1276(12) 0.0533(7) 0.064(3) Uani 1 1 d .
H15A H 0.4758 -0.2133 0.0459 0.077 Uiso 1 1 calc R
H15B H 0.4541 -0.1176 0.0051 0.077 Uiso 1 1 calc R
C16 C 0.6684(18) -0.0691(12) 0.0727(7) 0.067(3) Uani 1 1 d .
H16 H 0.7158 -0.0405 0.0318 0.081 Uiso 1 1 calc R
C17 C 0.7757(18) -0.0956(11) 0.1210(8) 0.068(4) Uani 1 1 d .
H17 H 0.8852 -0.0804 0.1081 0.081 Uiso 1 1 calc R
C18 C 0.7406(16) -0.1879(11) 0.1642(8) 0.064(3) Uani 1 1 d .
H18A H 0.7697 -0.2584 0.1342 0.077 Uiso 1 1 calc R
H18B H 0.8149 -0.1551 0.2124 0.077 Uiso 1 1 calc R
C19 C 0.5779(15) -0.2321(11) 0.1841(8) 0.059(3) Uani 1 1 d .
H19A H 0.5811 -0.2907 0.2113 0.070 Uiso 1 1 calc R
H19B H 0.5017 -0.2725 0.1368 0.070 Uiso 1 1 calc R
C20 C 0.5194(14) -0.1301(11) 0.2344(7) 0.056(3) Uani 1 1 d .
H20 H 0.6141 -0.0856 0.2737 0.067 Uiso 1 1 calc R
C21 C 0.6690(15) -0.1955(11) 0.3843(7) 0.059(3) Uani 1 1 d .
H21 H 0.7236 -0.1392 0.3623 0.070 Uiso 1 1 calc R
C22 C 0.754(2) -0.2314(14) 0.4379(7) 0.070(4) Uani 1 1 d .
H22 H 0.8644 -0.1989 0.4517 0.085 Uiso 1 1 calc R
C23 C 0.6736(18) -0.3139(13) 0.4700(8) 0.070(4) Uani 1 1 d .
H23 H 0.7325 -0.3369 0.5052 0.084 Uiso 1 1 calc R
C24 C 0.512(2) -0.3640(12) 0.4529(8) 0.068(4) Uani 1 1 d .
H24 H 0.4647 -0.4193 0.4772 0.081 Uiso 1 1 calc R
C25 C 0.4163(17) -0.3357(12) 0.4004(8) 0.064(3) Uani 1 1 d .
H25 H 0.3058 -0.3714 0.3891 0.076 Uiso 1 1 calc R
C26 C 0.2580(19) -0.4378(12) 0.2127(9) 0.074(4) Uani 1 1 d .
H26A H 0.2846 -0.4572 0.2590 0.111 Uiso 1 1 calc R
H26B H 0.3518 -0.4243 0.1879 0.111 Uiso 1 1 calc R
H26C H 0.1744 -0.5036 0.1784 0.111 Uiso 1 1 calc R
C27 C 0.1991(15) -0.3228(12) 0.2336(8) 0.065(3) Uani 1 1 d .
C28 C 0.0630(16) -0.3442(13) 0.2789(10) 0.075(4) Uani 1 1 d .
H28A H 0.0113 -0.2804 0.2849 0.113 Uiso 1 1 calc R
H28B H 0.1042 -0.3459 0.3289 0.113 Uiso 1 1 calc R
H28C H -0.0136 -0.4200 0.2518 0.113 Uiso 1 1 calc R
C29 C 0.1392(17) -0.3038(14) 0.1590(9) 0.076(4) Uani 1 1 d .
H29A H 0.0486 -0.3703 0.1314 0.114 Uiso 1 1 calc R
H29B H 0.2238 -0.2988 0.1279 0.114 Uiso 1 1 calc R
H29C H 0.1071 -0.2303 0.1705 0.114 Uiso 1 1 calc R
C30 C 0.2265(17) -0.1034(13) 0.4206(8) 0.070(3) Uani 1 1 d .
H30A H 0.2118 -0.0330 0.4570 0.105 Uiso 1 1 calc R
H30B H 0.2968 -0.1369 0.4458 0.105 Uiso 1 1 calc R
H30C H 0.1242 -0.1620 0.4008 0.105 Uiso 1 1 calc R
C31 C 0.4531(16) 0.0344(11) 0.3906(8) 0.061(3) Uani 1 1 d .
H31A H 0.4268 0.0988 0.4277 0.092 Uiso 1 1 calc R
H31B H 0.4984 0.0634 0.3507 0.092 Uiso 1 1 calc R
H31C H 0.5299 0.0058 0.4159 0.092 Uiso 1 1 calc R
C32 C 0.2999(16) -0.0691(12) 0.3549(8) 0.063(3) Uani 1 1 d .
C33 C 0.1816(17) -0.0264(13) 0.3095(9) 0.074(4) Uani 1 1 d .
H33A H 0.0800 -0.0869 0.2939 0.110 Uiso 1 1 calc R
H33B H 0.2242 -0.0130 0.2645 0.110 Uiso 1 1 calc R
H33C H 0.1667 0.0474 0.3416 0.110 Uiso 1 1 calc R
C67 C 1.0423(18) 0.1542(14) 0.1066(11) 0.084(5) Uani 1 1 d .
H67 H 1.1103 0.1039 0.0990 0.101 Uiso 1 1 calc R
C95 C 0.912(2) 0.2789(16) 0.0578(9) 0.085(5) Uani 1 1 d .
H95 H 0.8910 0.3094 0.0174 0.102 Uiso 1 1 calc R
B1 B 0.8747(17) 0.2642(14) 0.1871(9) 0.062(4) Uani 1 1 d .
B2 B 0.4950(17) -0.2465(13) 0.3627(8) 0.054(3) Uani 1 1 d .
C90 C 0.375(3) 0.4455(18) 0.0274(11) 0.102(6) Uani 1 1 d .
H90 H 0.2878 0.4107 0.0483 0.123 Uiso 1 1 calc R
C91 C 0.351(3) 0.4926(19) -0.0299(11) 0.098(5) Uani 1 1 d .
H91 H 0.2472 0.4842 -0.0523 0.117 Uiso 1 1 calc R
C92 C 0.523(3) 0.4491(18) 0.0541(11) 0.103(6) Uani 1 1 d .
H92 H 0.5393 0.4099 0.0904 0.124 Uiso 1 1 calc R

loop_
_atom_site_aniso_label
_atom_site_aniso_U_11
_atom_site_aniso_U_22
_atom_site_aniso_U_33
_atom_site_aniso_U_23
_atom_site_aniso_U_13
_atom_site_aniso_U_12
Pt1 0.0503(3) 0.0498(3) 0.0640(4) 0.0101(2) 0.0092(2) 0.0137(2)
P1 0.0494(15) 0.0461(15) 0.0596(16) 0.0132(12) 0.0061(13) 0.0155(12)
P2 0.0442(15) 0.0473(15) 0.0625(17) 0.0159(13) 0.0047(12) 0.0119(12)
C1 0.057(7) 0.071(8) 0.062(7) 0.012(6) 0.009(6) 0.010(6)
C3 0.085(11) 0.087(11) 0.080(11) 0.002(9) 0.035(9) 0.000(9)
C4 0.048(7) 0.059(7) 0.083(9) 0.008(6) 0.011(6) 0.001(6)
C5 0.123(15) 0.083(11) 0.102(12) 0.020(10) -0.027(11) 0.039(11)
C6 0.068(8) 0.054(7) 0.060(7) 0.015(6) 0.003(6) 0.015(6)
C7 0.098(13) 0.092(12) 0.082(11) 0.024(9) -0.014(9) -0.007(10)
C8 0.103(13) 0.115(14) 0.073(10) 0.021(10) 0.000(9) 0.033(11)
C9 0.075(9) 0.060(8) 0.104(11) 0.034(7) 0.033(8) 0.035(7)
C10 0.050(7) 0.066(8) 0.098(10) 0.029(7) -0.002(7) 0.011(6)
C11 0.067(8) 0.049(7) 0.084(9) 0.016(6) 0.016(7) 0.024(6)
C12 0.047(6) 0.053(7) 0.077(8) 0.022(6) 0.012(6) 0.019(5)
C13 0.051(7) 0.055(7) 0.068(7) 0.018(6) 0.007(5) 0.016(5)
C14 0.050(7) 0.061(7) 0.074(8) 0.019(6) -0.005(6) 0.010(6)
C15 0.072(8) 0.054(7) 0.060(7) 0.007(6) -0.001(6) 0.019(6)
C16 0.079(9) 0.063(8) 0.053(7) 0.000(6) 0.014(6) 0.025(7)
C17 0.074(9) 0.047(7) 0.075(8) -0.002(6) 0.032(7) 0.021(6)
C18 0.059(7) 0.051(7) 0.076(8) 0.008(6) 0.007(6) 0.019(6)
C19 0.057(7) 0.052(7) 0.068(7) 0.013(6) 0.006(6) 0.025(6)
C20 0.042(6) 0.061(7) 0.059(7) 0.011(5) 0.005(5) 0.013(5)
C21 0.054(7) 0.057(7) 0.069(7) 0.021(6) 0.011(6) 0.019(6)
C22 0.085(10) 0.080(9) 0.054(7) 0.012(7) 0.013(7) 0.047(8)
C23 0.074(9) 0.071(9) 0.071(8) 0.022(7) 0.004(7) 0.036(7)
C24 0.095(11) 0.057(7) 0.066(8) 0.028(6) 0.022(7) 0.036(7)
C25 0.064(8) 0.054(7) 0.068(8) 0.014(6) 0.007(6) 0.015(6)
C26 0.076(9) 0.058(8) 0.072(8) 0.013(6) 0.001(7) 0.001(7)
C27 0.051(7) 0.056(7) 0.079(8) 0.019(6) -0.001(6) 0.002(6)
C28 0.047(7) 0.064(8) 0.109(11) 0.027(8) 0.017(7) 0.001(6)
C29 0.053(7) 0.074(9) 0.091(10) 0.028(8) -0.009(7) 0.001(7)
C30 0.064(8) 0.064(8) 0.085(9) 0.020(7) 0.024(7) 0.023(7)
C31 0.062(7) 0.053(7) 0.066(7) 0.014(6) 0.010(6) 0.017(6)
C32 0.059(7) 0.060(7) 0.074(8) 0.023(6) 0.010(6) 0.021(6)
C33 0.060(8) 0.066(8) 0.106(11) 0.030(8) 0.017(7) 0.034(7)
C67 0.057(8) 0.063(9) 0.121(13) 0.003(9) 0.025(8) 0.021(7)
C95 0.085(11) 0.082(11) 0.063(9) 0.014(8) 0.007(8) -0.011(9)
B1 0.047(7) 0.066(9) 0.063(8) 0.009(7) 0.008(6) 0.007(6)
B2 0.057(8) 0.052(7) 0.053(7) 0.013(6) 0.004(6) 0.017(6)
C90 0.114(16) 0.093(13) 0.087(12) 0.005(10) 0.026(11) 0.026(11)
C91 0.091(13) 0.102(13) 0.092(12) 0.027(11) -0.011(10) 0.022(11)
C92 0.141(19) 0.087(12) 0.087(12) 0.035(10) 0.006(12) 0.033(13)

loop_
_atom_type_symbol
_atom_type_description
_atom_type_scat_dispersion_real
_atom_type_scat_dispersion_imag
_atom_type_scat_source
C C 0.0181 0.0091 'International Tables Vol C Tables 4.2.6.8 and 6.1.1.4'
H H 0.0000 0.0000 'International Tables Vol C Tables 4.2.6.8 and 6.1.1.4'
B B 0.0090 0.0039 'International Tables Vol C Tables 4.2.6.8 and 6.1.1.4'
P P 0.2955 0.4335 'International Tables Vol C Tables 4.2.6.8 and 6.1.1.4'
Pt Pt -4.5932 6.9264 'International Tables Vol C Tables 4.2.6.8 and 6.1.1.4'

loop_
_geom_angle_atom_site_label_1
_geom_angle_atom_site_label_2
_geom_angle_atom_site_label_3
_geom_angle
_geom_angle_site_symmetry_1
C13 Pt1 C16 82.0(5) .
C13 Pt1 C17 89.7(5) .
C16 Pt1 C17 36.8(5) .
C13 Pt1 P1 105.6(4) .
C16 Pt1 P1 156.8(4) .
C17 Pt1 P1 159.6(4) .
C13 Pt1 C4 174.9(5) .
C16 Pt1 C4 99.0(5) .
C17 Pt1 C4 88.2(5) .
P1 Pt1 C4 75.4(4) .
C13 Pt1 B1 147.3(5) .
C16 Pt1 B1 114.8(5) .
C17 Pt1 B1 121.0(5) .
P1 Pt1 B1 48.5(4) .
C4 Pt1 B1 36.5(5) .
C6 P1 C12 114.8(6) .
C6 P1 B1 113.9(6) .
C12 P1 B1 114.2(7) .
C6 P1 Pt1 117.8(4) .
C12 P1 Pt1 119.0(4) .
B1 P1 Pt1 68.8(5) .
C27 P2 C32 111.8(6) .
C27 P2 C20 114.0(6) .
C32 P2 C20 108.8(6) .
C27 P2 B2 110.3(6) .
C32 P2 B2 106.3(6) .
C20 P2 B2 105.3(6) .
C95 C1 B1 119.5(15) .
C95 C1 H1 120.2 .
B1 C1 H1 120.2 .
C95 C3 C67 121.7(15) .
C95 C3 H3 119.2 .
C67 C3 H3 119.2 .
C67 C4 B1 116.3(14) .
C67 C4 Pt1 119.8(10) .
B1 C4 Pt1 72.6(8) .
C6 C5 H5A 109.5 .
C6 C5 H5B 109.5 .
H5A C5 H5B 109.5 .
C6 C5 H5C 109.5 .
H5A C5 H5C 109.5 .
H5B C5 H5C 109.5 .
C7 C6 C8 110.3(14) .
C7 C6 C5 111.1(15) .
C8 C6 C5 106.0(15) .
C7 C6 P1 107.7(10) .
C8 C6 P1 114.1(11) .
C5 C6 P1 107.6(10) .
C6 C7 H7A 109.5 .
C6 C7 H7B 109.5 .
H7A C7 H7B 109.5 .
C6 C7 H7C 109.5 .
H7A C7 H7C 109.5 .
H7B C7 H7C 109.5 .
C6 C8 H8A 109.5 .
C6 C8 H8B 109.5 .
H8A C8 H8B 109.5 .
C6 C8 H8C 109.5 .
H8A C8 H8C 109.5 .
H8B C8 H8C 109.5 .
C12 C9 H9A 109.5 .
C12 C9 H9B 109.5 .
H9A C9 H9B 109.5 .
C12 C9 H9C 109.5 .
H9A C9 H9C 109.5 .
H9B C9 H9C 109.5 .
C12 C10 H10A 109.5 .
C12 C10 H10B 109.5 .
H10A C10 H10B 109.5 .
C12 C10 H10C 109.5 .
H10A C10 H10C 109.5 .
H10B C10 H10C 109.5 .
C12 C11 H11A 109.5 .
C12 C11 H11B 109.5 .
H11A C11 H11B 109.5 .
C12 C11 H11C 109.5 .
H11A C11 H11C 109.5 .
H11B C11 H11C 109.5 .
C10 C12 C9 108.2(12) .
C10 C12 C11 110.5(11) .
C9 C12 C11 109.6(11) .
C10 C12 P1 105.2(9) .
C9 C12 P1 114.8(9) .
C11 C12 P1 108.5(9) .
C20 C13 C14 118.8(11) .
C20 C13 Pt1 111.0(8) .
C14 C13 Pt1 101.9(8) .
C20 C13 H13 108.2 .
C14 C13 H13 108.2 .
Pt1 C13 H13 108.2 .
C15 C14 C13 114.4(11) .
C15 C14 H14A 108.7 .
C13 C14 H14A 108.7 .
C15 C14 H14B 108.7 .
C13 C14 H14B 108.7 .
H14A C14 H14B 107.6 .
C16 C15 C14 111.8(10) .
C16 C15 H15A 109.3 .
C14 C15 H15A 109.3 .
C16 C15 H15B 109.3 .
C14 C15 H15B 109.3 .
H15A C15 H15B 107.9 .
C17 C16 C15 125.5(14) .
C17 C16 Pt1 72.2(7) .
C15 C16 Pt1 109.0(9) .
C17 C16 H16 114.1 .
C15 C16 H16 114.1 .
Pt1 C16 H16 114.1 .
C16 C17 C18 128.1(13) .
C16 C17 Pt1 71.0(7) .
C18 C17 Pt1 109.8(8) .
C16 C17 H17 113.2 .
C18 C17 H17 113.2 .
Pt1 C17 H17 113.2 .
C19 C18 C17 122.2(11) .
C19 C18 H18A 106.8 .
C17 C18 H18A 106.8 .
C19 C18 H18B 106.8 .
C17 C18 H18B 106.8 .
H18A C18 H18B 106.6 .
C18 C19 C20 112.4(10) .
C18 C19 H19A 109.1 .
C20 C19 H19A 109.1 .
C18 C19 H19B 109.1 .
C20 C19 H19B 109.1 .
H19A C19 H19B 107.9 .
C13 C20 C19 115.6(10) .
C13 C20 P2 122.8(9) .
C19 C20 P2 108.8(9) .
C13 C20 H20 102.0 .
C19 C20 H20 102.0 .
P2 C20 H20 102.0 .
C22 C21 B2 120.0(13) .
C22 C21 H21 120.0 .
B2 C21 H21 120.0 .
C23 C22 C21 119.9(15) .
C23 C22 H22 120.0 .
C21 C22 H22 120.0 .
C24 C23 C22 123.1(13) .
C24 C23 H23 118.5 .
C22 C23 H23 118.5 .
C23 C24 C25 122.1(13) .
C23 C24 H24 118.9 .
C25 C24 H24 118.9 .
C24 C25 B2 118.0(13) .
C24 C25 H25 121.0 .
B2 C25 H25 121.0 .
C27 C26 H26A 109.5 .
C27 C26 H26B 109.5 .
H26A C26 H26B 109.5 .
C27 C26 H26C 109.5 .
H26A C26 H26C 109.5 .
H26B C26 H26C 109.5 .
C28 C27 C29 109.9(12) .
C28 C27 C26 107.5(12) .
C29 C27 C26 107.9(12) .
C28 C27 P2 110.9(10) .
C29 C27 P2 112.3(9) .
C26 C27 P2 108.1(9) .
C27 C28 H28A 109.5 .
C27 C28 H28B 109.5 .
H28A C28 H28B 109.5 .
C27 C28 H28C 109.5 .
H28A C28 H28C 109.5 .
H28B C28 H28C 109.5 .
C27 C29 H29A 109.5 .
C27 C29 H29B 109.5 .
H29A C29 H29B 109.5 .
C27 C29 H29C 109.5 .
H29A C29 H29C 109.5 .
H29B C29 H29C 109.5 .
C32 C30 H30A 109.5 .
C32 C30 H30B 109.5 .
H30A C30 H30B 109.5 .
C32 C30 H30C 109.5 .
H30A C30 H30C 109.5 .
H30B C30 H30C 109.5 .
C32 C31 H31A 109.5 .
C32 C31 H31B 109.5 .
H31A C31 H31B 109.5 .
C32 C31 H31C 109.5 .
H31A C31 H31C 109.5 .
H31B C31 H31C 109.5 .
C30 C32 C33 109.9(12) .
C30 C32 C31 107.1(12) .
C33 C32 C31 109.7(11) .
C30 C32 P2 111.4(9) .
C33 C32 P2 113.4(10) .
C31 C32 P2 105.1(9) .
C32 C33 H33A 109.5 .
C32 C33 H33B 109.5 .
H33A C33 H33B 109.5 .
C32 C33 H33C 109.5 .
H33A C33 H33C 109.5 .
H33B C33 H33C 109.5 .
C3 C67 C4 121.8(15) .
C3 C67 H67 119.1 .
C4 C67 H67 119.1 .
C3 C95 C1 122.7(17) .
C3 C95 H95 118.6 .
C1 C95 H95 118.6 .
C1 B1 C4 117.9(13) .
C1 B1 P1 127.4(11) .
C4 B1 P1 112.4(11) .
C1 B1 Pt1 121.0(9) .
C4 B1 Pt1 71.0(8) .
P1 B1 Pt1 62.7(5) .
C21 B2 C25 116.9(12) .
C21 B2 P2 121.7(10) .
C25 B2 P2 121.3(10) .
C92 C90 C91 119(2) .
C92 C90 H90 120.3 .
C91 C90 H90 120.3 .
C92 C91 C90 119.4(19) 2_665
C92 C91 H91 120.3 2_665
C90 C91 H91 120.3 .
C91 C92 C90 120.8(19) 2_665
C91 C92 H92 119.6 2_665
C90 C92 H92 119.6 .

loop_
_geom_bond_atom_site_label_1
_geom_bond_atom_site_label_2
_geom_bond_distance
_geom_bond_site_symmetry_2
Pt1 C13 2.078(12) .
Pt1 C16 2.183(12) .
Pt1 C17 2.197(11) .
Pt1 P1 2.283(3) .
Pt1 C4 2.375(13) .
Pt1 B1 2.397(16) .
P1 C6 1.862(13) .
P1 C12 1.866(12) .
P1 B1 1.925(16) .
P2 C27 1.868(13) .
P2 C32 1.874(14) .
P2 C20 1.887(13) .
P2 B2 1.927(14) .
C1 C95 1.36(2) .
C1 B1 1.47(2) .
C1 H1 0.9300 .
C3 C95 1.35(3) .
C3 C67 1.38(3) .
C3 H3 0.9300 .
C4 C67 1.43(2) .
C4 B1 1.49(2) .
C5 C6 1.50(2) .
C5 H5A 0.9600 .
C5 H5B 0.9600 .
C5 H5C 0.9600 .
C6 C7 1.49(2) .
C6 C8 1.50(2) .
C7 H7A 0.9600 .
C7 H7B 0.9600 .
C7 H7C 0.9600 .
C8 H8A 0.9600 .
C8 H8B 0.9600 .
C8 H8C 0.9600 .
C9 C12 1.507(19) .
C9 H9A 0.9600 .
C9 H9B 0.9600 .
C9 H9C 0.9600 .
C10 C12 1.504(19) .
C10 H10A 0.9600 .
C10 H10B 0.9600 .
C10 H10C 0.9600 .
C11 C12 1.510(18) .
C11 H11A 0.9600 .
C11 H11B 0.9600 .
C11 H11C 0.9600 .
C13 C20 1.520(18) .
C13 C14 1.523(18) .
C13 H13 0.9800 .
C14 C15 1.509(19) .
C14 H14A 0.9700 .
C14 H14B 0.9700 .
C15 C16 1.47(2) .
C15 H15A 0.9700 .
C15 H15B 0.9700 .
C16 C17 1.38(2) .
C16 H16 0.9800 .
C17 C18 1.51(2) .
C17 H17 0.9800 .
C18 C19 1.490(18) .
C18 H18A 0.9700 .
C18 H18B 0.9700 .
C19 C20 1.528(16) .
C19 H19A 0.9700 .
C19 H19B 0.9700 .
C20 H20 0.9800 .
C21 C22 1.397(18) .
C21 B2 1.460(19) .
C21 H21 0.9300 .
C22 C23 1.36(2) .
C22 H22 0.9300 .
C23 C24 1.35(2) .
C23 H23 0.9300 .
C24 C25 1.385(19) .
C24 H24 0.9300 .
C25 B2 1.48(2) .
C25 H25 0.9300 .
C26 C27 1.54(2) .
C26 H26A 0.9600 .
C26 H26B 0.9600 .
C26 H26C 0.9600 .
C27 C28 1.499(19) .
C27 C29 1.51(2) .
C28 H28A 0.9600 .
C28 H28B 0.9600 .
C28 H28C 0.9600 .
C29 H29A 0.9600 .
C29 H29B 0.9600 .
C29 H29C 0.9600 .
C30 C32 1.504(19) .
C30 H30A 0.9600 .
C30 H30B 0.9600 .
C30 H30C 0.9600 .
C31 C32 1.534(18) .
C31 H31A 0.9600 .
C31 H31B 0.9600 .
C31 H31C 0.9600 .
C32 C33 1.534(19) .
C33 H33A 0.9600 .
C33 H33B 0.9600 .
C33 H33C 0.9600 .
C67 H67 0.9300 .
C95 H95 0.9300 .
C90 C92 1.33(3) .
C90 C91 1.34(3) .
C90 H90 0.9300 .
C91 C92 1.32(3) 2_665
C91 H91 0.9300 .
C92 C91 1.32(3) 2_665
C92 H92 0.9300 .

loop_
_geom_torsion_atom_site_label_1
_geom_torsion_atom_site_label_2
_geom_torsion_atom_site_label_3
_geom_torsion_atom_site_label_4
_geom_torsion
_geom_torsion_site_symmetry_4
C13 Pt1 P1 C6 96.5(6) .
C16 Pt1 P1 C6 -156.8(11) .
C17 Pt1 P1 C6 -40.7(12) .
C4 Pt1 P1 C6 -78.2(7) .
B1 Pt1 P1 C6 -106.7(7) .
C13 Pt1 P1 C12 -50.0(6) .
C16 Pt1 P1 C12 56.6(11) .
C17 Pt1 P1 C12 172.8(12) .
C4 Pt1 P1 C12 135.2(6) .
B1 Pt1 P1 C12 106.8(7) .
C13 Pt1 P1 B1 -156.8(6) .
C16 Pt1 P1 B1 -50.1(11) .
C17 Pt1 P1 B1 66.0(12) .
C4 Pt1 P1 B1 28.4(6) .
C13 Pt1 C4 C67 110(5) .
C16 Pt1 C4 C67 9.3(14) .
C17 Pt1 C4 C67 44.6(13) .
P1 Pt1 C4 C67 -147.7(13) .
B1 Pt1 C4 C67 -110.8(16) .
C13 Pt1 C4 B1 -139(5) .
C16 Pt1 C4 B1 120.1(9) .
C17 Pt1 C4 B1 155.4(9) .
P1 Pt1 C4 B1 -36.9(8) .
C12 P1 C6 C7 -96.8(13) .
B1 P1 C6 C7 37.6(14) .
Pt1 P1 C6 C7 115.3(11) .
C12 P1 C6 C8 26.1(14) .
B1 P1 C6 C8 160.4(12) .
Pt1 P1 C6 C8 -121.9(11) .
C12 P1 C6 C5 143.4(12) .
B1 P1 C6 C5 -82.3(14) .
Pt1 P1 C6 C5 -4.5(14) .
C6 P1 C12 C10 -169.7(9) .
B1 P1 C12 C10 56.1(10) .
Pt1 P1 C12 C10 -22.2(10) .
C6 P1 C12 C9 -50.9(12) .
B1 P1 C12 C9 174.9(10) .
Pt1 P1 C12 C9 96.6(10) .
C6 P1 C12 C11 72.0(11) .
B1 P1 C12 C11 -62.2(11) .
Pt1 P1 C12 C11 -140.5(8) .
C16 Pt1 C13 C20 91.0(9) .
C17 Pt1 C13 C20 54.8(9) .
P1 Pt1 C13 C20 -111.5(8) .
C4 Pt1 C13 C20 -11(6) .
B1 Pt1 C13 C20 -144.6(9) .
C16 Pt1 C13 C14 -36.5(8) .
C17 Pt1 C13 C14 -72.6(9) .
P1 Pt1 C13 C14 121.1(7) .
C4 Pt1 C13 C14 -138(5) .
B1 Pt1 C13 C14 88.0(12) .
C20 C13 C14 C15 -72.9(15) .
Pt1 C13 C14 C15 49.4(12) .
C13 C14 C15 C16 -33.5(16) .
C14 C15 C16 C17 81.0(16) .
C14 C15 C16 Pt1 -0.2(14) .
C13 Pt1 C16 C17 -100.2(9) .
P1 Pt1 C16 C17 148.5(8) .
C4 Pt1 C16 C17 74.7(9) .
B1 Pt1 C16 C17 109.2(9) .
C13 Pt1 C16 C15 22.1(10) .
C17 Pt1 C16 C15 122.3(15) .
P1 Pt1 C16 C15 -89.3(14) .
C4 Pt1 C16 C15 -163.1(10) .
B1 Pt1 C16 C15 -128.6(10) .
C15 C16 C17 C18 0(2) .
Pt1 C16 C17 C18 100.7(12) .
C15 C16 C17 Pt1 -101.0(12) .
C13 Pt1 C17 C16 77.1(9) .
P1 Pt1 C17 C16 -143.8(10) .
C4 Pt1 C17 C16 -107.6(9) .
B1 Pt1 C17 C16 -90.9(10) .
C13 Pt1 C17 C18 -47.6(10) .
C16 Pt1 C17 C18 -124.7(14) .
P1 Pt1 C17 C18 91.5(13) .
C4 Pt1 C17 C18 127.7(10) .
B1 Pt1 C17 C18 144.5(9) .
C16 C17 C18 C19 -23.5(19) .
Pt1 C17 C18 C19 57.5(14) .
C17 C18 C19 C20 -59.1(16) .
C14 C13 C20 C19 47.7(15) .
Pt1 C13 C20 C19 -69.8(12) .
C14 C13 C20 P2 -89.5(13) .
Pt1 C13 C20 P2 152.9(7) .
C18 C19 C20 C13 63.0(14) .
C18 C19 C20 P2 -154.1(9) .
C27 P2 C20 C13 85.0(11) .
C32 P2 C20 C13 -40.5(11) .
B2 P2 C20 C13 -154.0(10) .
C27 P2 C20 C19 -54.7(10) .
C32 P2 C20 C19 179.8(8) .
B2 P2 C20 C19 66.3(9) .
B2 C21 C22 C23 0.1(19) .
C21 C22 C23 C24 -1(2) .
C22 C23 C24 C25 1(2) .
C23 C24 C25 B2 0(2) .
C32 P2 C27 C28 -38.7(12) .
C20 P2 C27 C28 -162.6(10) .
B2 P2 C27 C28 79.3(11) .
C32 P2 C27 C29 84.8(12) .
C20 P2 C27 C29 -39.2(12) .
B2 P2 C27 C29 -157.3(10) .
C32 P2 C27 C26 -156.3(9) .
C20 P2 C27 C26 79.8(11) .
B2 P2 C27 C26 -38.3(12) .
C27 P2 C32 C30 71.9(11) .
C20 P2 C32 C30 -161.3(10) .
B2 P2 C32 C30 -48.4(11) .
C27 P2 C32 C33 -52.7(12) .
C20 P2 C32 C33 74.0(11) .
B2 P2 C32 C33 -173.1(10) .
C27 P2 C32 C31 -172.4(8) .
C20 P2 C32 C31 -45.7(10) .
B2 P2 C32 C31 67.2(10) .
C95 C3 C67 C4 2(2) .
B1 C4 C67 C3 -2(2) .
Pt1 C4 C67 C3 82.5(17) .
C67 C3 C95 C1 -1(3) .
B1 C1 C95 C3 -2(2) .
C95 C1 B1 C4 2(2) .
C95 C1 B1 P1 -159.0(12) .
C95 C1 B1 Pt1 -81.4(15) .
C67 C4 B1 C1 -0.6(18) .
Pt1 C4 B1 C1 -115.8(12) .
C67 C4 B1 P1 163.4(10) .
Pt1 C4 B1 P1 48.2(7) .
C67 C4 B1 Pt1 115.2(12) .
C6 P1 B1 C1 -138.4(12) .
C12 P1 B1 C1 -3.8(15) .
Pt1 P1 B1 C1 109.6(13) .
C6 P1 B1 C4 59.6(12) .
C12 P1 B1 C4 -165.8(9) .
Pt1 P1 B1 C4 -52.5(9) .
C6 P1 B1 Pt1 112.0(5) .
C12 P1 B1 Pt1 -113.4(5) .
C13 Pt1 B1 C1 -74.6(15) .
C16 Pt1 B1 C1 41.3(13) .
C17 Pt1 B1 C1 82.7(13) .
P1 Pt1 B1 C1 -119.2(13) .
C4 Pt1 B1 C1 111.7(15) .
C13 Pt1 B1 C4 173.8(8) .
C16 Pt1 B1 C4 -70.3(10) .
C17 Pt1 B1 C4 -29.0(11) .
P1 Pt1 B1 C4 129.1(10) .
C13 Pt1 B1 P1 44.6(11) .
C16 Pt1 B1 P1 160.5(5) .
C17 Pt1 B1 P1 -158.2(5) .
C4 Pt1 B1 P1 -129.1(10) .
C22 C21 B2 C25 0.2(18) .
C22 C21 B2 P2 176.8(10) .
C24 C25 B2 C21 0.0(18) .
C24 C25 B2 P2 -176.7(10) .
C27 P2 B2 C21 146.6(11) .
C32 P2 B2 C21 -92.0(11) .
C20 P2 B2 C21 23.3(12) .
C27 P2 B2 C25 -36.9(12) .
C32 P2 B2 C25 84.5(11) .
C20 P2 B2 C25 -160.2(10) .
C92 C90 C91 C92 -6(3) 2_665
C91 C90 C92 C91 6(3) 2_665
